data_7154745
loop_
_publ_author_name
'Jones, D. Heulyn'
'Bresciani, Stefano'
'Tellam, James P.'
'Wojno, Justyna'
'Cooper, Anthony W. J.'
'Kennedy, Alan R.'
'Tomkinson, Nicholas C. O.'

_publ_section_title
;
 Synthesis of dibenzylamino-1-methylcyclohexanol and
 dibenzylamino-1-trifluoromethylcyclohexanol isomers.
;
_journal_issue 1
_journal_name_full 'Organic &amp; biomolecular chemistry'
_journal_page_first 172
_journal_page_last 182
_journal_paper_doi 10.1039/c5ob01924a
_journal_volume 14
_journal_year 2015
_chemical_formula_sum 'C21 H24 F3 N O'
_chemical_formula_weight 363.41
_chemical_name_systematic
;
 ?
;
_space_group_IT_number 14
_symmetry_cell_setting monoclinic
_symmetry_space_group_name_Hall '-P 2ybc'
_symmetry_space_group_name_H-M 'P 1 21/c 1'
_atom_sites_solution_hydrogens geom
_atom_sites_solution_primary direct
_atom_sites_solution_secondary difmap
_audit_creation_method SHELXL-97
_audit_update_record
;
2015-05-08 deposited with the CCDC.
2015-10-08 downloaded from the CCDC.
;
_cell_angle_alpha 90.00
_cell_angle_beta 101.206(2)
_cell_angle_gamma 90.00
_cell_formula_units_Z 4
_cell_length_a 17.8003(4)
_cell_length_b 6.1791(2)
_cell_length_c 17.0864(3)
_cell_measurement_reflns_used 7874
_cell_measurement_temperature 123(2)
_cell_measurement_theta_max 29.4923
_cell_measurement_theta_min 3.2901
_cell_volume 1843.50(8)
_computing_cell_refinement CrysalisPro
_computing_data_collection CrysalisPro
_computing_data_reduction CrysalisPro
_computing_publication_material SHELXL-97
_computing_structure_refinement 'SHELXL-97 (Sheldrick, 2008)'
_computing_structure_solution SIR92
_diffrn_ambient_temperature 123(2)
_diffrn_measured_fraction_theta_full 0.999
_diffrn_measured_fraction_theta_max 0.913
_diffrn_measurement_device_type 'Oxford Diffraction Xcalibur E'
_diffrn_measurement_method 'omega scans'
_diffrn_radiation_monochromator graphite
_diffrn_radiation_source 'fine-focus sealed tube'
_diffrn_radiation_type MoK\a
_diffrn_radiation_wavelength 0.71073
_diffrn_reflns_av_R_equivalents 0.0266
_diffrn_reflns_av_sigmaI/netI 0.0273
_diffrn_reflns_limit_h_max 24
_diffrn_reflns_limit_h_min -23
_diffrn_reflns_limit_k_max 8
_diffrn_reflns_limit_k_min -8
_diffrn_reflns_limit_l_max 22
_diffrn_reflns_limit_l_min -22
_diffrn_reflns_number 16736
_diffrn_reflns_theta_full 27.00
_diffrn_reflns_theta_max 29.56
_diffrn_reflns_theta_min 3.50
_exptl_absorpt_coefficient_mu 0.100
_exptl_absorpt_correction_T_max 1.00000
_exptl_absorpt_correction_T_min 0.96542
_exptl_absorpt_correction_type multi-scan
_exptl_absorpt_process_details
;
CrysAlisPro, Oxford Diffraction Ltd.,
Version 1.171.34.40 (release 27-08-2010 CrysAlis171 .NET)
(compiled Aug 27 2010,11:50:40)
Empirical absorption correction using spherical harmonics,
 implemented in SCALE3 ABSPACK scaling algorithm.
;
_exptl_crystal_colour colourless
_exptl_crystal_density_diffrn 1.309
_exptl_crystal_density_method 'not measured'
_exptl_crystal_description block
_exptl_crystal_F_000 768
_exptl_crystal_size_max 0.32
_exptl_crystal_size_mid 0.22
_exptl_crystal_size_min 0.20
_refine_diff_density_max 0.398
_refine_diff_density_min -0.290
_refine_diff_density_rms 0.042
_refine_ls_extinction_coef 0.0064(8)
_refine_ls_extinction_expression Fc^*^=kFc[1+0.001xFc^2^\l^3^/sin(2\q)]^-1/4^
_refine_ls_extinction_method SHELXL
_refine_ls_goodness_of_fit_ref 1.025
_refine_ls_hydrogen_treatment mixed
_refine_ls_matrix_type full
_refine_ls_number_parameters 239
_refine_ls_number_reflns 4716
_refine_ls_number_restraints 0
_refine_ls_restrained_S_all 1.025
_refine_ls_R_factor_all 0.0506
_refine_ls_R_factor_gt 0.0404
_refine_ls_shift/su_max 0.001
_refine_ls_shift/su_mean 0.000
_refine_ls_structure_factor_coef Fsqd
_refine_ls_weighting_details 'calc w=1/[\s^2^(Fo^2^)+(0.0399P)^2^+0.7252P] where P=(Fo^2^+2Fc^2^)/3'
_refine_ls_weighting_scheme calc
_refine_ls_wR_factor_gt 0.0932
_refine_ls_wR_factor_ref 0.0999
_reflns_number_gt 3924
_reflns_number_total 4716
_reflns_threshold_expression I>2\s(I)
_cod_data_source_file c5ob01924a2.cif
_cod_data_source_block tom_jones2015b
_cod_depositor_comments 'Adding full bibliography for 7154740--7154747.cif.'
_cod_original_sg_symbol_H-M P21/c
_cod_database_code 7154745

loop_
_symmetry_equiv_pos_as_xyz
'x, y, z'
'-x, y+1/2, -z+1/2'
'-x, -y, -z'
'x, -y-1/2, z-1/2'

loop_
_atom_site_label
_atom_site_type_symbol
_atom_site_fract_x
_atom_site_fract_y
_atom_site_fract_z
_atom_site_U_iso_or_equiv
_atom_site_adp_type
_atom_site_occupancy
_atom_site_symmetry_multiplicity
_atom_site_calc_flag
_atom_site_refinement_flags
F1 F 0.58765(5) 0.31857(16) 0.48285(4) 0.0412(2) Uani 1 1 d .
F2 F 0.49857(5) 0.47249(14) 0.39806(5) 0.0392(2) Uani 1 1 d .
F3 F 0.48753(5) 0.14007(15) 0.42905(5) 0.0419(2) Uani 1 1 d .
O1 O 0.51824(5) 0.17950(18) 0.27937(5) 0.0302(2) Uani 1 1 d .
H1H H 0.5058(10) 0.300(3) 0.2596(10) 0.036 Uiso 1 1 d .
N1 N 0.75963(5) 0.06942(15) 0.21976(5) 0.01567(19) Uani 1 1 d .
C1 C 0.71617(6) 0.12550(17) 0.28204(6) 0.0150(2) Uani 1 1 d .
H1 H 0.7547 0.1526 0.3320 0.018 Uiso 1 1 calc R
C2 C 0.66350(7) -0.05461(18) 0.30108(7) 0.0187(2) Uani 1 1 d .
H2A H 0.6943 -0.1862 0.3175 0.022 Uiso 1 1 calc R
H2B H 0.6254 -0.0899 0.2524 0.022 Uiso 1 1 calc R
C3 C 0.62154(7) 0.01070(19) 0.36760(7) 0.0207(2) Uani 1 1 d .
H3A H 0.5856 -0.1058 0.3757 0.025 Uiso 1 1 calc R
H3B H 0.6591 0.0295 0.4181 0.025 Uiso 1 1 calc R
C4 C 0.57744(6) 0.22026(19) 0.34697(6) 0.0180(2) Uani 1 1 d .
C5 C 0.63061(7) 0.39957(19) 0.32971(7) 0.0213(2) Uani 1 1 d .
H5A H 0.6690 0.4308 0.3786 0.026 Uiso 1 1 calc R
H5B H 0.6005 0.5330 0.3145 0.026 Uiso 1 1 calc R
C6 C 0.67172(7) 0.33534(19) 0.26232(7) 0.0214(2) Uani 1 1 d .
H6A H 0.6336 0.3170 0.2122 0.026 Uiso 1 1 calc R
H6B H 0.7074 0.4522 0.2540 0.026 Uiso 1 1 calc R
C7 C 0.53774(7) 0.2874(2) 0.41470(7) 0.0256(3) Uani 1 1 d .
C8 C 0.82928(6) -0.05188(18) 0.25188(6) 0.0169(2) Uani 1 1 d .
H8A H 0.8477 -0.1248 0.2075 0.020 Uiso 1 1 calc R
H8B H 0.8173 -0.1651 0.2886 0.020 Uiso 1 1 calc R
C9 C 0.89212(6) 0.09237(18) 0.29621(6) 0.0166(2) Uani 1 1 d .
C10 C 0.90353(7) 0.29841(19) 0.26738(7) 0.0192(2) Uani 1 1 d .
H10 H 0.8691 0.3519 0.2219 0.023 Uiso 1 1 calc R
C11 C 0.96423(7) 0.4264(2) 0.30395(7) 0.0232(3) Uani 1 1 d .
H11 H 0.9714 0.5661 0.2833 0.028 Uiso 1 1 calc R
C12 C 1.01457(7) 0.3504(2) 0.37079(8) 0.0276(3) Uani 1 1 d .
H12 H 1.0563 0.4375 0.3960 0.033 Uiso 1 1 calc R
C13 C 1.00355(7) 0.1469(2) 0.40031(7) 0.0280(3) Uani 1 1 d .
H13 H 1.0377 0.0944 0.4461 0.034 Uiso 1 1 calc R
C14 C 0.94277(7) 0.0186(2) 0.36338(7) 0.0218(2) Uani 1 1 d .
H14 H 0.9357 -0.1209 0.3842 0.026 Uiso 1 1 calc R
C15 C 0.71436(7) -0.03271(19) 0.14857(6) 0.0190(2) Uani 1 1 d .
H15A H 0.6642 0.0409 0.1342 0.023 Uiso 1 1 calc R
H15B H 0.7049 -0.1862 0.1602 0.023 Uiso 1 1 calc R
C16 C 0.75544(6) -0.02049(19) 0.07917(6) 0.0175(2) Uani 1 1 d .
C17 C 0.78758(7) 0.1731(2) 0.06026(7) 0.0216(2) Uani 1 1 d .
H17 H 0.7832 0.2989 0.0910 0.026 Uiso 1 1 calc R
C18 C 0.82592(7) 0.1846(2) -0.00292(7) 0.0256(3) Uani 1 1 d .
H18 H 0.8478 0.3178 -0.0150 0.031 Uiso 1 1 calc R
C19 C 0.83243(7) 0.0027(2) -0.04852(7) 0.0267(3) Uani 1 1 d .
H19 H 0.8589 0.0104 -0.0917 0.032 Uiso 1 1 calc R
C20 C 0.80024(8) -0.1898(2) -0.03075(7) 0.0262(3) Uani 1 1 d .
H20 H 0.8043 -0.3149 -0.0620 0.031 Uiso 1 1 calc R
C21 C 0.76177(7) -0.2015(2) 0.03280(7) 0.0220(2) Uani 1 1 d .
H21 H 0.7397 -0.3347 0.0445 0.026 Uiso 1 1 calc R

loop_
_atom_site_aniso_label
_atom_site_aniso_U_11
_atom_site_aniso_U_22
_atom_site_aniso_U_33
_atom_site_aniso_U_23
_atom_site_aniso_U_13
_atom_site_aniso_U_12
F1 0.0382(5) 0.0641(6) 0.0212(4) -0.0126(4) 0.0054(3) 0.0108(4)
F2 0.0370(5) 0.0433(5) 0.0425(5) 0.0038(4) 0.0209(4) 0.0191(4)
F3 0.0394(5) 0.0499(5) 0.0453(5) 0.0021(4) 0.0299(4) -0.0045(4)
O1 0.0162(4) 0.0499(6) 0.0229(4) -0.0042(4) -0.0002(3) -0.0010(4)
N1 0.0127(4) 0.0192(5) 0.0153(4) -0.0027(3) 0.0032(3) -0.0005(4)
C1 0.0136(5) 0.0166(5) 0.0151(5) -0.0014(4) 0.0038(4) -0.0004(4)
C2 0.0206(6) 0.0164(5) 0.0209(5) -0.0015(4) 0.0084(4) -0.0017(4)
C3 0.0246(6) 0.0185(5) 0.0213(5) 0.0021(4) 0.0103(5) -0.0001(5)
C4 0.0135(5) 0.0246(6) 0.0160(5) -0.0015(4) 0.0032(4) -0.0002(4)
C5 0.0197(6) 0.0171(5) 0.0292(6) 0.0010(5) 0.0096(5) 0.0034(4)
C6 0.0209(6) 0.0183(6) 0.0279(6) 0.0047(5) 0.0114(5) 0.0026(4)
C7 0.0226(6) 0.0325(7) 0.0234(6) 0.0008(5) 0.0087(5) 0.0048(5)
C8 0.0153(5) 0.0181(5) 0.0180(5) -0.0015(4) 0.0048(4) 0.0007(4)
C9 0.0129(5) 0.0216(6) 0.0170(5) -0.0029(4) 0.0066(4) 0.0007(4)
C10 0.0163(5) 0.0219(6) 0.0203(5) -0.0015(4) 0.0061(4) 0.0004(4)
C11 0.0210(6) 0.0243(6) 0.0273(6) -0.0045(5) 0.0120(5) -0.0044(5)
C12 0.0181(6) 0.0391(7) 0.0264(6) -0.0096(5) 0.0067(5) -0.0091(5)
C13 0.0198(6) 0.0427(8) 0.0205(6) -0.0010(5) 0.0012(5) -0.0014(5)
C14 0.0192(6) 0.0274(6) 0.0195(5) 0.0016(5) 0.0051(4) 0.0007(5)
C15 0.0175(5) 0.0229(6) 0.0171(5) -0.0020(4) 0.0044(4) -0.0039(4)
C16 0.0151(5) 0.0217(6) 0.0147(5) 0.0011(4) 0.0008(4) 0.0008(4)
C17 0.0236(6) 0.0210(6) 0.0193(5) 0.0014(4) 0.0024(4) 0.0011(5)
C18 0.0231(6) 0.0307(7) 0.0225(6) 0.0091(5) 0.0029(5) -0.0019(5)
C19 0.0220(6) 0.0419(8) 0.0171(5) 0.0066(5) 0.0062(5) 0.0063(5)
C20 0.0286(7) 0.0311(7) 0.0188(5) -0.0028(5) 0.0041(5) 0.0083(5)
C21 0.0245(6) 0.0220(6) 0.0190(5) -0.0005(4) 0.0032(5) -0.0003(5)

loop_
_atom_type_symbol
_atom_type_description
_atom_type_scat_dispersion_real
_atom_type_scat_dispersion_imag
_atom_type_scat_source
F F 0.0171 0.0103 'International Tables Vol C Tables 4.2.6.8 and 6.1.1.4'
O O 0.0106 0.0060 'International Tables Vol C Tables 4.2.6.8 and 6.1.1.4'
N N 0.0061 0.0033 'International Tables Vol C Tables 4.2.6.8 and 6.1.1.4'
C C 0.0033 0.0016 'International Tables Vol C Tables 4.2.6.8 and 6.1.1.4'
H H 0.0000 0.0000 'International Tables Vol C Tables 4.2.6.8 and 6.1.1.4'

loop_
_geom_angle_atom_site_label_1
_geom_angle_atom_site_label_2
_geom_angle_atom_site_label_3
_geom_angle
C4 O1 H1H 105.5(12)
C8 N1 C15 112.36(9)
C8 N1 C1 112.07(8)
C15 N1 C1 114.81(8)
N1 C1 C6 111.33(9)
N1 C1 C2 114.32(9)
C6 C1 C2 110.67(9)
N1 C1 H1 106.7
C6 C1 H1 106.7
C2 C1 H1 106.7
C1 C2 C3 111.94(9)
C1 C2 H2A 109.2
C3 C2 H2A 109.2
C1 C2 H2B 109.2
C3 C2 H2B 109.2
H2A C2 H2B 107.9
C4 C3 C2 110.91(9)
C4 C3 H3A 109.5
C2 C3 H3A 109.5
C4 C3 H3B 109.5
C2 C3 H3B 109.5
H3A C3 H3B 108.0
O1 C4 C3 107.72(10)
O1 C4 C5 111.15(10)
C3 C4 C5 110.64(9)
O1 C4 C7 106.50(9)
C3 C4 C7 110.48(9)
C5 C4 C7 110.24(10)
C4 C5 C6 111.26(10)
C4 C5 H5A 109.4
C6 C5 H5A 109.4
C4 C5 H5B 109.4
C6 C5 H5B 109.4
H5A C5 H5B 108.0
C1 C6 C5 110.98(9)
C1 C6 H6A 109.4
C5 C6 H6A 109.4
C1 C6 H6B 109.4
C5 C6 H6B 109.4
H6A C6 H6B 108.0
F3 C7 F1 107.17(10)
F3 C7 F2 106.39(10)
F1 C7 F2 107.00(11)
F3 C7 C4 112.35(11)
F1 C7 C4 111.92(10)
F2 C7 C4 111.67(10)
N1 C8 C9 112.11(9)
N1 C8 H8A 109.2
C9 C8 H8A 109.2
N1 C8 H8B 109.2
C9 C8 H8B 109.2
H8A C8 H8B 107.9
C14 C9 C10 118.36(11)
C14 C9 C8 121.16(10)
C10 C9 C8 120.35(10)
C11 C10 C9 121.09(11)
C11 C10 H10 119.5
C9 C10 H10 119.5
C10 C11 C12 119.94(12)
C10 C11 H11 120.0
C12 C11 H11 120.0
C13 C12 C11 119.53(12)
C13 C12 H12 120.2
C11 C12 H12 120.2
C12 C13 C14 120.40(12)
C12 C13 H13 119.8
C14 C13 H13 119.8
C13 C14 C9 120.68(12)
C13 C14 H14 119.7
C9 C14 H14 119.7
N1 C15 C16 110.98(9)
N1 C15 H15A 109.4
C16 C15 H15A 109.4
N1 C15 H15B 109.4
C16 C15 H15B 109.4
H15A C15 H15B 108.0
C21 C16 C17 118.55(10)
C21 C16 C15 120.86(10)
C17 C16 C15 120.59(10)
C18 C17 C16 120.80(11)
C18 C17 H17 119.6
C16 C17 H17 119.6
C19 C18 C17 120.25(12)
C19 C18 H18 119.9
C17 C18 H18 119.9
C20 C19 C18 119.47(11)
C20 C19 H19 120.3
C18 C19 H19 120.3
C19 C20 C21 120.31(12)
C19 C20 H20 119.8
C21 C20 H20 119.8
C16 C21 C20 120.62(11)
C16 C21 H21 119.7
C20 C21 H21 119.7

loop_
_geom_bond_atom_site_label_1
_geom_bond_atom_site_label_2
_geom_bond_distance
F1 C7 1.3343(15)
F2 C7 1.3412(15)
F3 C7 1.3313(15)
O1 C4 1.4265(14)
O1 H1H 0.831(17)
N1 C8 1.4614(14)
N1 C15 1.4651(14)
N1 C1 1.4734(13)
C1 C6 1.5222(15)
C1 C2 1.5304(15)
C1 H1 1.0000
C2 C3 1.5304(15)
C2 H2A 0.9900
C2 H2B 0.9900
C3 C4 1.5198(16)
C3 H3A 0.9900
C3 H3B 0.9900
C4 C5 1.5227(16)
C4 C7 1.5260(15)
C5 C6 1.5318(15)
C5 H5A 0.9900
C5 H5B 0.9900
C6 H6A 0.9900
C6 H6B 0.9900
C8 C9 1.5133(15)
C8 H8A 0.9900
C8 H8B 0.9900
C9 C14 1.3912(16)
C9 C10 1.3941(16)
C10 C11 1.3860(17)
C10 H10 0.9500
C11 C12 1.3894(19)
C11 H11 0.9500
C12 C13 1.383(2)
C12 H12 0.9500
C13 C14 1.3898(18)
C13 H13 0.9500
C14 H14 0.9500
C15 C16 1.5112(15)
C15 H15A 0.9900
C15 H15B 0.9900
C16 C21 1.3879(16)
C16 C17 1.3907(16)
C17 C18 1.3866(17)
C17 H17 0.9500
C18 C19 1.3854(19)
C18 H18 0.9500
C19 C20 1.3792(19)
C19 H19 0.9500
C20 C21 1.3937(16)
C20 H20 0.9500
C21 H21 0.9500

loop_
_geom_torsion_atom_site_label_1
_geom_torsion_atom_site_label_2
_geom_torsion_atom_site_label_3
_geom_torsion_atom_site_label_4
_geom_torsion
C8 N1 C1 C6 150.30(9)
C15 N1 C1 C6 -79.93(12)
C8 N1 C1 C2 -83.38(11)
C15 N1 C1 C2 46.39(13)
N1 C1 C2 C3 178.49(9)
C6 C1 C2 C3 -54.84(12)
C1 C2 C3 C4 55.39(13)
C2 C3 C4 O1 65.69(12)
C2 C3 C4 C5 -55.99(13)
C2 C3 C4 C7 -178.35(10)
O1 C4 C5 C6 -62.63(12)
C3 C4 C5 C6 57.01(13)
C7 C4 C5 C6 179.52(10)
N1 C1 C6 C5 -176.58(9)
C2 C1 C6 C5 55.11(13)
C4 C5 C6 C1 -56.79(13)
O1 C4 C7 F3 55.96(13)
C3 C4 C7 F3 -60.76(13)
C5 C4 C7 F3 176.65(10)
O1 C4 C7 F1 176.59(10)
C3 C4 C7 F1 59.87(14)
C5 C4 C7 F1 -62.73(13)
O1 C4 C7 F2 -63.49(13)
C3 C4 C7 F2 179.80(10)
C5 C4 C7 F2 57.20(13)
C15 N1 C8 C9 152.49(9)
C1 N1 C8 C9 -76.48(11)
N1 C8 C9 C14 145.01(10)
N1 C8 C9 C10 -39.14(13)
C14 C9 C10 C11 0.70(16)
C8 C9 C10 C11 -175.26(10)
C9 C10 C11 C12 -0.43(17)
C10 C11 C12 C13 -0.04(18)
C11 C12 C13 C14 0.22(18)
C12 C13 C14 C9 0.06(18)
C10 C9 C14 C13 -0.51(16)
C8 C9 C14 C13 175.42(10)
C8 N1 C15 C16 -68.21(12)
C1 N1 C15 C16 162.17(9)
N1 C15 C16 C21 132.83(11)
N1 C15 C16 C17 -47.36(14)
C21 C16 C17 C18 -0.76(18)
C15 C16 C17 C18 179.42(11)
C16 C17 C18 C19 0.31(18)
C17 C18 C19 C20 0.23(19)
C18 C19 C20 C21 -0.30(19)
C17 C16 C21 C20 0.69(18)
C15 C16 C21 C20 -179.49(11)
C19 C20 C21 C16 -0.17(19)
